data_4348968
loop_
_publ_author_name
'Liu, Bei'
'Xu, Yan'
'Bao, Song-Song'
'Huang, Xin-Da'
'Liu, Min'
'Zheng, Li-Min'

_publ_section_title
;
 Enantioenriched Cobalt Phosphonate Containing \D-Type Chains and Showing
 Slow Magnetization Relaxation.
;
_journal_issue 19
_journal_name_full 'Inorganic chemistry'
_journal_page_first 9521
_journal_page_last 9523
_journal_paper_doi 10.1021/acs.inorgchem.6b01854
_journal_volume 55
_journal_year 2016
_chemical_absolute_configuration unk
_chemical_formula_moiety 'C11 H11 Co2 O8 P'
_chemical_formula_sum 'C11 H11 Co2 O8 P'
_chemical_formula_weight 420.03
_space_group_crystal_system orthorhombic
_space_group_IT_number 19
_space_group_name_Hall 'P 2ac 2ab'
_space_group_name_H-M_alt 'P 21 21 21'
_atom_sites_solution_hydrogens mixed
_audit_creation_method SHELXL-2013
_cell_angle_alpha 90
_cell_angle_beta 90
_cell_angle_gamma 90
_cell_formula_units_Z 4
_cell_length_a 6.223(4)
_cell_length_b 11.054(8)
_cell_length_c 19.003(13)
_cell_measurement_reflns_used 591
_cell_measurement_temperature 293(2)
_cell_measurement_theta_max 20.431
_cell_measurement_theta_min 3.686
_cell_volume 1307.2(15)
_computing_cell_refinement SMART
_computing_data_collection 'SMART (Bruker, 2000)'
_computing_data_reduction 'SAINT (Bruker, 2000)'
_computing_molecular_graphics SHELXTL
_computing_publication_material SHELXTL
_computing_structure_refinement 'SHELXL-2013 (Sheldrick, 2013)'
_computing_structure_solution 'SHELXTL (Bruker, 2000)'
_diffrn_ambient_temperature 293(2)
_diffrn_measured_fraction_theta_full 0.999
_diffrn_measured_fraction_theta_max 0.997
_diffrn_measurement_device_type 'Bruker APEX II'
_diffrn_radiation_type MoK\a
_diffrn_radiation_wavelength 0.71073
_diffrn_reflns_av_R_equivalents 0.1461
_diffrn_reflns_av_unetI/netI 0.1903
_diffrn_reflns_Laue_measured_fraction_full 0.999
_diffrn_reflns_Laue_measured_fraction_max 0.997
_diffrn_reflns_limit_h_max 8
_diffrn_reflns_limit_h_min -8
_diffrn_reflns_limit_k_max 13
_diffrn_reflns_limit_k_min -14
_diffrn_reflns_limit_l_max 25
_diffrn_reflns_limit_l_min -23
_diffrn_reflns_number 9035
_diffrn_reflns_point_group_measured_fraction_full 0.999
_diffrn_reflns_point_group_measured_fraction_max 0.995
_diffrn_reflns_theta_full 25.242
_diffrn_reflns_theta_max 28.278
_diffrn_reflns_theta_min 2.131
_exptl_absorpt_coefficient_mu 2.700
_exptl_absorpt_correction_T_max 0.877
_exptl_absorpt_correction_T_min 0.850
_exptl_absorpt_correction_type multi-scan
_exptl_absorpt_process_details 'SADABS(Bruker, 2000)'
_exptl_crystal_colour 'deep blue'
_exptl_crystal_density_diffrn 2.134
_exptl_crystal_description needle-like
_exptl_crystal_F_000 840
_exptl_crystal_size_max 0.200
_exptl_crystal_size_mid 0.050
_exptl_crystal_size_min 0.050
_refine_diff_density_max 0.683
_refine_diff_density_min -1.044
_refine_diff_density_rms 0.164
_refine_ls_abs_structure_details
;
 Flack x determined using 487 quotients [(I+)-(I-)]/[(I+)+(I-)]
 (Parsons and Flack (2004), Acta Cryst. A60, s61).
;
_refine_ls_abs_structure_Flack 0.04(4)
_refine_ls_extinction_method none
_refine_ls_goodness_of_fit_ref 1.000
_refine_ls_hydrogen_treatment constr
_refine_ls_matrix_type full
_refine_ls_number_parameters 199
_refine_ls_number_reflns 3240
_refine_ls_number_restraints 51
_refine_ls_restrained_S_all 0.995
_refine_ls_R_factor_all 0.1592
_refine_ls_R_factor_gt 0.0659
_refine_ls_shift/su_max 0.006
_refine_ls_shift/su_mean 0.001
_refine_ls_structure_factor_coef Fsqd
_refine_ls_weighting_details 'w=1/[\s^2^(Fo^2^)+(0.0202P)^2^] where P=(Fo^2^+2Fc^2^)/3'
_refine_ls_weighting_scheme calc
_refine_ls_wR_factor_gt 0.0989
_refine_ls_wR_factor_ref 0.1210
_reflns_Friedel_coverage 0.716
_reflns_Friedel_fraction_full 1.000
_reflns_Friedel_fraction_max 0.992
_reflns_number_gt 1704
_reflns_number_total 3240
_reflns_threshold_expression 'I > 2\s(I)'
_cod_data_source_file ic6b01854_si_002.cif
_cod_data_source_block 1
_cod_database_code 4348968
_shelx_space_group_comment
;
The symmetry employed for this shelxl refinement is uniquely defined
by the following loop, which should always be used as a source of
symmetry information in preference to the above space-group names.
They are only intended as comments.
;
_shelx_estimated_absorpt_t_min 0.614
_shelx_estimated_absorpt_t_max 0.877
_shelxl_version_number 2013-4

loop_
_space_group_symop_operation_xyz
'x, y, z'
'-x+1/2, -y, z+1/2'
'x+1/2, -y+1/2, -z'
'-x, y+1/2, -z+1/2'

loop_
_atom_site_label
_atom_site_type_symbol
_atom_site_fract_x
_atom_site_fract_y
_atom_site_fract_z
_atom_site_U_iso_or_equiv
_atom_site_adp_type
_atom_site_occupancy
_atom_site_site_symmetry_order
_atom_site_calc_flag
_atom_site_refinement_flags_posn
_atom_site_refinement_flags_adp
Co1 Co 0.47997(13) 0.74616(12) 0.50095(8) 0.0221(2) Uani 1 1 d . .
Co2 Co 0.71233(15) 0.46562(10) 0.51420(5) 0.0257(3) Uani 1 1 d . .
P1 P 0.2890(3) 0.48820(18) 0.06698(10) 0.0217(5) Uani 1 1 d . U
C1 C 0.5375(12) 0.5525(9) 0.3786(4) 0.029(2) Uani 1 1 d . U
C2 C 0.4764(12) 0.5306(8) 0.3028(4) 0.025(2) Uani 1 1 d . .
C3 C 0.5876(13) 0.5899(8) 0.2498(4) 0.035(3) Uani 1 1 d . .
H3 H 0.7016 0.6406 0.2614 0.042 Uiso 1 1 calc R U
C4 C 0.5301(12) 0.5744(9) 0.1788(4) 0.032(3) Uani 1 1 d . .
H4 H 0.6077 0.6145 0.1441 0.038 Uiso 1 1 calc R U
C5 C 0.3598(11) 0.5006(7) 0.1597(4) 0.025(2) Uani 1 1 d . .
C6 C 0.2446(11) 0.4373(7) 0.2145(3) 0.021(2) Uani 1 1 d . .
C7 C 0.0647(12) 0.3637(9) 0.1992(5) 0.033(3) Uani 1 1 d . .
H7 H 0.0209 0.3541 0.1528 0.040 Uiso 1 1 calc R U
C8 C -0.0465(14) 0.3062(9) 0.2521(5) 0.040(3) Uani 1 1 d . .
H8 H -0.1680 0.2607 0.2416 0.048 Uiso 1 1 calc R U
C9 C 0.0243(13) 0.3166(8) 0.3213(5) 0.034(3) Uani 1 1 d . .
H9 H -0.0465 0.2740 0.3565 0.040 Uiso 1 1 calc R U
C10 C 0.1923(13) 0.3866(7) 0.3382(4) 0.031(2) Uani 1 1 d . .
H10 H 0.2333 0.3932 0.3851 0.037 Uiso 1 1 calc R U
C11 C 0.3099(12) 0.4515(7) 0.2858(3) 0.022(2) Uani 1 1 d . .
O1 O 0.4661(7) 0.5539(5) 0.0274(2) 0.0211(13) Uani 1 1 d . U
O2 O 0.0772(7) 0.5531(5) 0.0564(3) 0.0248(14) Uani 1 1 d . U
O3 O 0.2756(8) 0.3539(4) 0.0457(2) 0.0173(11) Uani 1 1 d . U
O4 O 0.4456(8) 0.6434(6) 0.4068(3) 0.0316(17) Uani 1 1 d . U
O5 O 0.6665(8) 0.4832(5) 0.4093(3) 0.0319(15) Uani 1 1 d . U
O6 O 0.7344(8) 0.6474(4) 0.5384(2) 0.0217(13) Uani 1 1 d . .
H6A H 0.7354 0.6540 0.5829 0.033 Uiso 1 1 d R U
O1W O 0.5078(8) 0.8493(5) 0.5953(3) 0.0290(16) Uani 1 1 d . U
H1WA H 0.6394 0.8690 0.5920 0.044 Uiso 1 1 d R U
H1WB H 0.4265 0.9079 0.5844 0.044 Uiso 1 1 d R U
O2W O 0.7156(9) 0.2751(4) 0.5014(4) 0.0609(19) Uani 1 1 d . .
H2WA H 0.6449 0.2686 0.4633 0.091 Uiso 1 1 d R U
H2WC H 0.8378 0.2487 0.4886 0.091 Uiso 1 1 d R U

loop_
_atom_site_aniso_label
_atom_site_aniso_U_11
_atom_site_aniso_U_22
_atom_site_aniso_U_33
_atom_site_aniso_U_23
_atom_site_aniso_U_13
_atom_site_aniso_U_12
Co1 0.0071(3) 0.0251(5) 0.0340(5) 0.0016(5) -0.0005(5) -0.0005(5)
Co2 0.0101(4) 0.0306(6) 0.0363(6) -0.0008(5) 0.0001(5) -0.0007(5)
P1 0.0077(8) 0.0275(11) 0.0298(10) 0.0016(9) -0.0009(9) -0.0006(9)
C1 0.021(4) 0.041(4) 0.026(4) -0.008(3) 0.003(3) -0.008(3)
C2 0.015(4) 0.031(5) 0.029(4) -0.013(4) -0.004(3) 0.004(4)
C3 0.034(5) 0.038(6) 0.033(5) -0.015(4) -0.008(4) -0.013(4)
C4 0.017(4) 0.049(6) 0.030(5) -0.005(4) 0.000(4) -0.011(4)
C5 0.014(4) 0.029(6) 0.033(4) -0.004(4) -0.004(3) -0.003(4)
C6 0.008(4) 0.029(5) 0.026(4) -0.005(3) 0.004(4) 0.000(4)
C7 0.016(4) 0.049(7) 0.034(5) -0.002(5) -0.005(4) -0.003(4)
C8 0.026(5) 0.046(6) 0.049(6) -0.002(5) -0.002(5) -0.013(4)
C9 0.027(5) 0.041(6) 0.032(5) 0.009(4) 0.006(4) -0.012(4)
C10 0.028(5) 0.039(5) 0.027(4) -0.005(4) -0.006(4) -0.010(4)
C11 0.019(4) 0.034(5) 0.011(3) -0.007(3) -0.003(3) 0.011(4)
O1 0.009(2) 0.022(3) 0.032(3) -0.001(2) 0.003(2) 0.003(2)
O2 0.006(2) 0.026(3) 0.042(3) -0.004(3) -0.003(2) 0.008(2)
O3 0.007(2) 0.021(2) 0.023(2) -0.0084(19) 0.004(2) 0.000(2)
O4 0.015(3) 0.048(4) 0.032(3) -0.010(3) -0.001(2) 0.005(3)
O5 0.020(3) 0.037(3) 0.038(3) 0.000(3) -0.007(2) 0.002(3)
O6 0.017(3) 0.021(3) 0.026(3) 0.004(2) -0.001(3) 0.002(3)
O1W 0.008(2) 0.033(4) 0.046(4) 0.004(3) -0.006(3) -0.004(3)
O2W 0.027(3) 0.034(4) 0.122(5) -0.022(4) 0.006(5) -0.004(3)

loop_
_atom_type_symbol
_atom_type_description
_atom_type_scat_dispersion_real
_atom_type_scat_dispersion_imag
_atom_type_scat_source
C C 0.0033 0.0016 'International Tables Vol C Tables 4.2.6.8 and 6.1.1.4'
Co Co 0.3494 0.9721 'International Tables Vol C Tables 4.2.6.8 and 6.1.1.4'
O O 0.0106 0.0060 'International Tables Vol C Tables 4.2.6.8 and 6.1.1.4'
P P 0.1023 0.0942 'International Tables Vol C Tables 4.2.6.8 and 6.1.1.4'
H H 0.0000 0.0000 'International Tables Vol C Tables 4.2.6.8 and 6.1.1.4'

loop_
_geom_angle_atom_site_label_1
_geom_angle_atom_site_label_2
_geom_angle_atom_site_label_3
_geom_angle
_geom_angle_site_symmetry_1
_geom_angle_site_symmetry_3
O6 Co1 O6 177.04(19) . 3_466
O6 Co1 O3 99.37(19) . 2_565
O6 Co1 O3 83.53(18) 3_466 2_565
O6 Co1 O3 83.71(19) . 4_655
O6 Co1 O3 93.39(19) 3_466 4_655
O3 Co1 O3 176.89(18) 2_565 4_655
O6 Co1 O4 94.8(2) . .
O6 Co1 O4 85.8(2) 3_466 .
O3 Co1 O4 89.1(2) 2_565 .
O3 Co1 O4 91.2(2) 4_655 .
O6 Co1 O1W 86.0(2) . .
O6 Co1 O1W 93.4(2) 3_466 .
O3 Co1 O1W 90.1(2) 2_565 .
O3 Co1 O1W 89.6(2) 4_655 .
O4 Co1 O1W 178.9(2) . .
O2 Co2 O5 106.3(2) 2_565 .
O2 Co2 O1 146.6(2) 2_565 2_665
O5 Co2 O1 105.8(2) . 2_665
O2 Co2 O6 94.1(2) 2_565 .
O5 Co2 O6 97.7(2) . .
O1 Co2 O6 90.6(2) 2_665 .
O2 Co2 O2W 87.2(2) 2_565 .
O5 Co2 O2W 89.1(2) . .
O1 Co2 O2W 84.2(2) 2_665 .
O6 Co2 O2W 172.3(2) . .
O2 P1 O1 109.8(3) . .
O2 P1 O3 112.0(3) . .
O1 P1 O3 111.7(3) . .
O2 P1 C5 107.7(3) . .
O1 P1 C5 105.5(3) . .
O3 P1 C5 109.8(3) . .
O5 C1 O4 124.9(7) . .
O5 C1 C2 120.6(8) . .
O4 C1 C2 114.6(7) . .
C3 C2 C11 119.9(7) . .
C3 C2 C1 119.4(7) . .
C11 C2 C1 120.6(7) . .
C2 C3 C4 120.8(8) . .
C2 C3 H3 119.6 . .
C4 C3 H3 119.6 . .
C5 C4 C3 121.2(8) . .
C5 C4 H4 119.4 . .
C3 C4 H4 119.4 . .
C4 C5 C6 118.4(7) . .
C4 C5 P1 118.9(6) . .
C6 C5 P1 122.8(5) . .
C7 C6 C11 119.0(7) . .
C7 C6 C5 121.5(7) . .
C11 C6 C5 119.4(7) . .
C8 C7 C6 121.0(8) . .
C8 C7 H7 119.5 . .
C6 C7 H7 119.5 . .
C7 C8 C9 119.5(8) . .
C7 C8 H8 120.3 . .
C9 C8 H8 120.3 . .
C10 C9 C8 121.5(8) . .
C10 C9 H9 119.3 . .
C8 C9 H9 119.3 . .
C9 C10 C11 121.4(7) . .
C9 C10 H10 119.3 . .
C11 C10 H10 119.3 . .
C2 C11 C6 120.2(7) . .
C2 C11 C10 122.2(6) . .
C6 C11 C10 117.6(7) . .
P1 O1 Co2 136.6(3) . 2_664
P1 O2 Co2 142.7(4) . 2_564
P1 O3 Co1 130.5(3) . 2_564
P1 O3 Co1 127.6(3) . 4_645
Co1 O3 Co1 94.44(18) 2_564 4_645
C1 O4 Co1 136.8(5) . .
C1 O5 Co2 127.5(5) . .
Co1 O6 Co2 112.9(2) . .
Co1 O6 Co1 98.18(19) . 3_566
Co2 O6 Co1 121.5(2) . 3_566
Co1 O6 H6A 107.7 . .
Co2 O6 H6A 107.8 . .
Co1 O6 H6A 107.8 3_566 .
Co1 O1W H1WA 98.8 . .
Co1 O1W H1WB 98.8 . .
H1WA O1W H1WB 111.2 . .
Co2 O2W H2WA 100.1 . .
Co2 O2W H2WC 112.5 . .
H2WA O2W H2WC 100.9 . .

loop_
_geom_bond_atom_site_label_1
_geom_bond_atom_site_label_2
_geom_bond_distance
_geom_bond_site_symmetry_2
Co1 O6 2.051(5) .
Co1 O6 2.068(5) 3_466
Co1 O3 2.116(5) 2_565
Co1 O3 2.126(5) 4_655
Co1 O4 2.130(6) .
Co1 O1W 2.133(6) .
Co2 O2 1.983(5) 2_565
Co2 O5 2.023(5) .
Co2 O1 2.028(5) 2_665
Co2 O6 2.065(5) .
Co2 O2W 2.120(5) .
P1 O2 1.514(5) .
P1 O1 1.519(5) .
P1 O3 1.541(5) .
P1 C5 1.821(8) .
C1 O5 1.254(10) .
C1 O4 1.274(10) .
C1 C2 1.509(11) .
C2 C3 1.387(12) .
C2 C11 1.394(11) .
C3 C4 1.406(11) .
C3 H3 0.9300 .
C4 C5 1.386(11) .
C4 H4 0.9300 .
C5 C6 1.445(10) .
C6 C7 1.414(11) .
C6 C11 1.422(9) .
C7 C8 1.375(12) .
C7 H7 0.9300 .
C8 C9 1.392(13) .
C8 H8 0.9300 .
C9 C10 1.340(11) .
C9 H9 0.9300 .
C10 C11 1.429(10) .
C10 H10 0.9300 .
O1 Co2 2.028(5) 2_664
O2 Co2 1.983(5) 2_564
O3 Co1 2.116(5) 2_564
O3 Co1 2.126(5) 4_645
O6 Co1 2.068(5) 3_566
O6 H6A 0.8499 .
O1W H1WA 0.8499 .
O1W H1WB 0.8484 .
O2W H2WA 0.8517 .
O2W H2WC 0.8503 .

loop_
_geom_hbond_atom_site_label_D
_geom_hbond_atom_site_label_H
_geom_hbond_atom_site_label_A
_geom_hbond_distance_DH
_geom_hbond_distance_HA
_geom_hbond_distance_DA
_geom_hbond_angle_DHA
_geom_hbond_site_symmetry_A
O2W H2WC O2 0.85 2.38 2.981(8) 127.7 4_645
O1W H1WB O5 0.85 2.02 2.819(8) 156.7 3_466
O1W H1WA O4 0.85 1.91 2.726(7) 160.4 3_566

loop_
_geom_torsion_atom_site_label_1
_geom_torsion_atom_site_label_2
_geom_torsion_atom_site_label_3
_geom_torsion_atom_site_label_4
_geom_torsion
_geom_torsion_site_symmetry_4
O5 C1 C2 C3 -94.4(11) .
O4 C1 C2 C3 86.6(10) .
O5 C1 C2 C11 85.5(10) .
O4 C1 C2 C11 -93.5(10) .
C11 C2 C3 C4 2.1(13) .
C1 C2 C3 C4 -177.9(8) .
C2 C3 C4 C5 0.7(13) .
C3 C4 C5 C6 -1.4(12) .
C3 C4 C5 P1 178.2(6) .
O2 P1 C5 C4 -109.2(7) .
O1 P1 C5 C4 8.0(8) .
O3 P1 C5 C4 128.6(7) .
O2 P1 C5 C6 70.3(7) .
O1 P1 C5 C6 -172.5(6) .
O3 P1 C5 C6 -51.9(7) .
C4 C5 C6 C7 177.8(8) .
P1 C5 C6 C7 -1.7(11) .
C4 C5 C6 C11 -0.6(11) .
P1 C5 C6 C11 179.9(6) .
C11 C6 C7 C8 -0.1(12) .
C5 C6 C7 C8 -178.5(8) .
C6 C7 C8 C9 -2.6(14) .
C7 C8 C9 C10 3.5(14) .
C8 C9 C10 C11 -1.6(14) .
C3 C2 C11 C6 -4.0(12) .
C1 C2 C11 C6 176.0(7) .
C3 C2 C11 C10 179.0(8) .
C1 C2 C11 C10 -0.9(12) .
C7 C6 C11 C2 -175.2(7) .
C5 C6 C11 C2 3.3(11) .
C7 C6 C11 C10 1.9(11) .
C5 C6 C11 C10 -179.6(7) .
C9 C10 C11 C2 175.9(8) .
C9 C10 C11 C6 -1.1(12) .
O2 P1 O1 Co2 178.4(4) 2_664
O3 P1 O1 Co2 -56.7(5) 2_664
C5 P1 O1 Co2 62.6(5) 2_664
O1 P1 O2 Co2 114.8(6) 2_564
O3 P1 O2 Co2 -9.9(7) 2_564
C5 P1 O2 Co2 -130.8(6) 2_564
O2 P1 O3 Co1 3.4(5) 2_564
O1 P1 O3 Co1 -120.3(4) 2_564
C5 P1 O3 Co1 123.0(4) 2_564
O2 P1 O3 Co1 145.4(3) 4_645
O1 P1 O3 Co1 21.7(4) 4_645
C5 P1 O3 Co1 -95.1(4) 4_645
O5 C1 O4 Co1 12.8(14) .
C2 C1 O4 Co1 -168.3(5) .
O4 C1 O5 Co2 16.5(12) .
C2 C1 O5 Co2 -162.3(5) .
